data_7056476
loop_
_publ_author_name
'Khatua, Suman'
'Naskar, Tilak'
'Nandi, Chandan'
'Majumdar, Amit'

_publ_section_title
;
 Mononuclear Bis(dithiolene) Mo(IV) and W(IV) Complexes with P, P; S, S;
 O, S and O, O Donor Ligands: A Comparative Reactivity Study
;
_journal_name_full 'New J. Chem.'
_journal_paper_doi 10.1039/C7NJ01797A
_journal_year 2017
_chemical_formula_moiety '2(C36 H30 N P2), C14 H4 N4 S6 W'
_chemical_formula_sum 'C86 H64 N6 P4 S6 W'
_chemical_formula_weight 1681.52
_chemical_name_systematic
;
 ?
;
_space_group_crystal_system monoclinic
_space_group_IT_number 13
_space_group_name_Hall '-P 2yac'
_space_group_name_H-M_alt 'P 1 2/n 1'
_symmetry_space_group_name_Hall '-P 2yac'
_symmetry_space_group_name_H-M 'P 1 2/n 1'
_atom_sites_solution_hydrogens geom
_audit_creation_date 2016-12-19
_audit_creation_method
;
Olex2 1.2
(compiled 2014.12.26 svn.r3119 for OlexSys, GUI svn.r4975)
;
_audit_update_record
;
2017-03-16 deposited with the CCDC.
2017-07-31 downloaded from the CCDC.
;
_cell_angle_alpha 90
_cell_angle_beta 109.361(4)
_cell_angle_gamma 90
_cell_formula_units_Z 2
_cell_length_a 17.662(3)
_cell_length_b 10.529(2)
_cell_length_c 22.676(4)
_cell_measurement_reflns_used 10289
_cell_measurement_temperature 293(2)
_cell_measurement_theta_max 24.74
_cell_measurement_theta_min 2.29
_cell_volume 3978.4(12)
_computing_cell_refinement 'SAINT v8.34A (Bruker, 2013)'
_computing_data_collection 'APEX2 v2014.7-1 (Bruker-Axs,2014)'
_computing_data_reduction 'SAINT v8.34A (Bruker, 2013)'
_computing_molecular_graphics 'Olex2 (Dolomanov et al., 2009)'
_computing_publication_material 'Olex2 (Dolomanov et al., 2009)'
_computing_structure_refinement 'SHELXL-97 (Sheldrick, 2008)'
_computing_structure_solution 'SHELXS-97 (Sheldrick, 2008)'
_diffrn_ambient_temperature 293(2)
_diffrn_measured_fraction_theta_full 0.999
_diffrn_measured_fraction_theta_max 0.997
_diffrn_measurement_device_type 'Bruker APEX-II CCD'
_diffrn_measurement_method 'phi and omega scan'
_diffrn_radiation_monochromator graphite
_diffrn_radiation_probe x-ray
_diffrn_radiation_type MoK\a
_diffrn_radiation_wavelength 0.71073
_diffrn_reflns_av_R_equivalents 0.0543
_diffrn_reflns_av_unetI/netI 0.0407
_diffrn_reflns_Laue_measured_fraction_full 0.999
_diffrn_reflns_Laue_measured_fraction_max 0.997
_diffrn_reflns_limit_h_max 21
_diffrn_reflns_limit_h_min -21
_diffrn_reflns_limit_k_max 12
_diffrn_reflns_limit_k_min -12
_diffrn_reflns_limit_l_max 27
_diffrn_reflns_limit_l_min -27
_diffrn_reflns_number 38779
_diffrn_reflns_point_group_measured_fraction_full 0.999
_diffrn_reflns_point_group_measured_fraction_max 0.997
_diffrn_reflns_theta_full 25.242
_diffrn_reflns_theta_max 25.902
_diffrn_reflns_theta_min 1.276
_diffrn_source_type 'fine-focus sealed tube'
_diffrn_standards_number 0
_exptl_absorpt_coefficient_mu 1.738
_exptl_absorpt_correction_T_max 0.7453
_exptl_absorpt_correction_T_min 0.4647
_exptl_absorpt_correction_type multi-scan
_exptl_absorpt_process_details
;
SADABS-2014/3 (Bruker,2014/3) was used for absorption correction.
wR2(int) was 0.1264 before and 0.0559 after correction.
The Ratio of minimum to maximum transmission is 0.6235.
The \l/2 correction factor is 0.00150.
;
_exptl_crystal_colour purple
_exptl_crystal_density_diffrn 1.404
_exptl_crystal_density_method 'not measured'
_exptl_crystal_description block
_exptl_crystal_F_000 1704
_exptl_crystal_size_max 0.2
_exptl_crystal_size_mid 0.16
_exptl_crystal_size_min 0.1
_refine_diff_density_max 1.034
_refine_diff_density_min -2.299
_refine_diff_density_rms 0.077
_refine_ls_extinction_method none
_refine_ls_goodness_of_fit_ref 1.018
_refine_ls_hydrogen_treatment constr
_refine_ls_matrix_type full
_refine_ls_number_parameters 447
_refine_ls_number_reflns 7705
_refine_ls_number_restraints 0
_refine_ls_restrained_S_all 1.018
_refine_ls_R_factor_all 0.0478
_refine_ls_R_factor_gt 0.0363
_refine_ls_shift/su_max 0.000
_refine_ls_shift/su_mean 0.000
_refine_ls_structure_factor_coef Fsqd
_refine_ls_weighting_details 'w=1/[\s^2^(Fo^2^)+(0.0334P)^2^+5.1537P] where P=(Fo^2^+2Fc^2^)/3'
_refine_ls_weighting_scheme calc
_refine_ls_wR_factor_gt 0.0789
_refine_ls_wR_factor_ref 0.0842
_reflns_Friedel_coverage 0.000
_reflns_number_gt 6569
_reflns_number_total 7705
_reflns_threshold_expression 'I > 2\s(I)'
_cod_data_source_file c7nj01797a2.cif
_cod_data_source_block Wbdt
_cod_original_cell_volume 3978.4(13)
_cod_database_code 7056476
_shelxl_version_number 2014-3
_shelx_space_group_comment
;
The symmetry employed for this shelxl refinement is uniquely defined
by the following loop, which should always be used as a source of
symmetry information in preference to the above space-group names.
They are only intended as comments.
;
_shelx_estimated_absorpt_t_max 0.845
_shelx_estimated_absorpt_t_min 0.722
_olex2_refinement_description
;
1. Fixed Uiso
 At 1.2 times of:
  All C(H) groups
2. Uiso/Uaniso restraints and constraints
Uanis(S3) = Uanis(C5) = Uanis(C6) = Uanis(C7)
3.a Aromatic/amide H refined with riding coordinates:
 C9(H9), C10(H10), C11(H11), C12(H12), C13(H13), C15(H15), C16(H16), C17(H17),
 C18(H18), C19(H19), C21(H21), C22(H22), C23(H23), C24(H24), C25(H25), C27(H27),
  C28(H28), C29(H29), C30(H30), C31(H31), C33(H33), C34(H34), C35(H35),
 C36(H36), C37(H37), C39(H39), C40(H40), C41(H41), C42(H42), C43(H43), C6(H6),
 C7(H7)
;
_olex2_submission_special_instructions 'No special instructions were received'

loop_
_space_group_symop_operation_xyz
'x, y, z'
'-x+1/2, y, -z+1/2'
'-x, -y, -z'
'x-1/2, -y, z-1/2'

loop_
_atom_site_label
_atom_site_type_symbol
_atom_site_fract_x
_atom_site_fract_y
_atom_site_fract_z
_atom_site_U_iso_or_equiv
_atom_site_adp_type
_atom_site_occupancy
_atom_site_site_symmetry_order
_atom_site_calc_flag
_atom_site_refinement_flags_posn
_atom_site_refinement_flags_adp
_atom_site_refinement_flags_occupancy
C8 C 0.2572(2) 0.2074(4) 0.59329(19) 0.0477(10) Uani 1 1 d . . .
C9 C 0.1886(3) 0.2620(4) 0.5525(2) 0.0632(13) Uani 1 1 d . . .
H9 H 0.1661 0.2298 0.5123 0.076 Uiso 1 1 calc R . .
C10 C 0.1535(4) 0.3641(5) 0.5713(3) 0.0900(19) Uani 1 1 d . . .
H10 H 0.1061 0.3982 0.5443 0.108 Uiso 1 1 calc R . .
C11 C 0.1878(4) 0.4155(6) 0.6292(3) 0.101(2) Uani 1 1 d . . .
H11 H 0.1634 0.4839 0.6417 0.122 Uiso 1 1 calc R . .
C12 C 0.2572(4) 0.3671(6) 0.6685(3) 0.096(2) Uani 1 1 d . . .
H12 H 0.2818 0.4053 0.7071 0.116 Uiso 1 1 calc R . .
C13 C 0.2920(3) 0.2615(5) 0.6518(2) 0.0716(14) Uani 1 1 d . . .
H13 H 0.3386 0.2268 0.6797 0.086 Uiso 1 1 calc R . .
C14 C 0.3820(2) 0.1445(4) 0.54343(18) 0.0441(9) Uani 1 1 d . . .
C15 C 0.3835(3) 0.1270(5) 0.4843(2) 0.0684(14) Uani 1 1 d . . .
H15 H 0.3439 0.0785 0.4559 0.082 Uiso 1 1 calc R . .
C16 C 0.4436(3) 0.1811(7) 0.4666(3) 0.091(2) Uani 1 1 d . . .
H16 H 0.4444 0.1686 0.4262 0.109 Uiso 1 1 calc R . .
C17 C 0.5012(3) 0.2518(6) 0.5071(3) 0.0846(18) Uani 1 1 d . . .
H17 H 0.5419 0.2868 0.4947 0.101 Uiso 1 1 calc R . .
C18 C 0.5003(3) 0.2722(5) 0.5655(3) 0.0703(14) Uani 1 1 d . . .
H18 H 0.5399 0.3220 0.5930 0.084 Uiso 1 1 calc R . .
C19 C 0.4405(3) 0.2195(4) 0.5846(2) 0.0579(11) Uani 1 1 d . . .
H19 H 0.4395 0.2342 0.6248 0.069 Uiso 1 1 calc R . .
C20 C 0.3497(2) -0.0256(4) 0.63216(18) 0.0463(9) Uani 1 1 d . . .
C21 C 0.4193(3) -0.0884(4) 0.6353(2) 0.0563(11) Uani 1 1 d . . .
H21 H 0.4452 -0.0696 0.6067 0.068 Uiso 1 1 calc R . .
C22 C 0.4506(3) -0.1786(5) 0.6804(3) 0.0741(15) Uani 1 1 d . . .
H22 H 0.4975 -0.2208 0.6822 0.089 Uiso 1 1 calc R . .
C23 C 0.4138(4) -0.2069(6) 0.7225(3) 0.0827(17) Uani 1 1 d . . .
H23 H 0.4351 -0.2687 0.7528 0.099 Uiso 1 1 calc R . .
C24 C 0.3458(3) -0.1448(6) 0.7204(3) 0.0874(18) Uani 1 1 d . . .
H24 H 0.3211 -0.1633 0.7497 0.105 Uiso 1 1 calc R . .
C25 C 0.3129(3) -0.0542(5) 0.6750(2) 0.0726(15) Uani 1 1 d . . .
H25 H 0.2658 -0.0128 0.6736 0.087 Uiso 1 1 calc R . .
C26 C 0.1319(2) -0.1000(3) 0.40935(17) 0.0398(9) Uani 1 1 d . . .
C27 C 0.1434(2) 0.0005(4) 0.37464(19) 0.0492(10) Uani 1 1 d . . .
H27 H 0.1820 0.0616 0.3930 0.059 Uiso 1 1 calc R . .
C28 C 0.0974(3) 0.0104(5) 0.3123(2) 0.0627(12) Uani 1 1 d . . .
H28 H 0.1049 0.0783 0.2886 0.075 Uiso 1 1 calc R . .
C29 C 0.0410(3) -0.0796(5) 0.2856(2) 0.0717(14) Uani 1 1 d . . .
H29 H 0.0106 -0.0732 0.2435 0.086 Uiso 1 1 calc R . .
C30 C 0.0288(3) -0.1784(5) 0.3198(2) 0.0717(15) Uani 1 1 d . . .
H30 H -0.0101 -0.2389 0.3010 0.086 Uiso 1 1 calc R . .
C31 C 0.0731(3) -0.1896(4) 0.3816(2) 0.0597(12) Uani 1 1 d . . .
H31 H 0.0641 -0.2569 0.4050 0.072 Uiso 1 1 calc R . .
C32 C 0.1282(2) -0.1535(4) 0.53337(18) 0.0426(9) Uani 1 1 d . . .
C33 C 0.1003(3) -0.2762(4) 0.5354(2) 0.0578(11) Uani 1 1 d . . .
H33 H 0.1183 -0.3420 0.5161 0.069 Uiso 1 1 calc R . .
C34 C 0.0465(3) -0.3013(5) 0.5658(3) 0.0719(14) Uani 1 1 d . . .
H34 H 0.0277 -0.3835 0.5667 0.086 Uiso 1 1 calc R . .
C35 C 0.0205(3) -0.2047(5) 0.5948(2) 0.0691(14) Uani 1 1 d . . .
H35 H -0.0157 -0.2216 0.6157 0.083 Uiso 1 1 calc R . .
C36 C 0.0476(3) -0.0832(5) 0.5931(2) 0.0679(13) Uani 1 1 d . . .
H36 H 0.0297 -0.0179 0.6128 0.081 Uiso 1 1 calc R . .
C37 C 0.1013(2) -0.0577(4) 0.5623(2) 0.0551(11) Uani 1 1 d . . .
H37 H 0.1194 0.0249 0.5611 0.066 Uiso 1 1 calc R . .
C38 C 0.2531(2) -0.2576(3) 0.49363(19) 0.0414(9) Uani 1 1 d . . .
C39 C 0.2643(2) -0.3056(4) 0.4403(2) 0.0507(10) Uani 1 1 d . . .
H39 H 0.2426 -0.2633 0.4024 0.061 Uiso 1 1 calc R . .
C40 C 0.3074(3) -0.4157(5) 0.4431(3) 0.0642(13) Uani 1 1 d . . .
H40 H 0.3142 -0.4481 0.4070 0.077 Uiso 1 1 calc R . .
C41 C 0.3400(3) -0.4775(5) 0.4987(3) 0.0737(15) Uani 1 1 d . . .
H41 H 0.3685 -0.5524 0.5002 0.088 Uiso 1 1 calc R . .
C42 C 0.3311(3) -0.4305(5) 0.5520(3) 0.0731(15) Uani 1 1 d . . .
H42 H 0.3541 -0.4725 0.5898 0.088 Uiso 1 1 calc R . .
C43 C 0.2880(3) -0.3204(4) 0.5498(2) 0.0560(11) Uani 1 1 d . . .
H43 H 0.2824 -0.2880 0.5863 0.067 Uiso 1 1 calc R . .
N3 N 0.24066(19) 0.0101(3) 0.50983(15) 0.0451(8) Uani 1 1 d . . .
P1 P 0.30337(6) 0.07778(10) 0.56701(5) 0.0391(2) Uani 1 1 d . . .
P2 P 0.19339(6) -0.11792(9) 0.48945(5) 0.0371(2) Uani 1 1 d . . .
C1 C 0.0957(2) 0.4444(4) 0.2559(2) 0.0468(10) Uani 1 1 d . . .
C2 C 0.0235(3) 0.5177(4) 0.2345(2) 0.0636(13) Uani 1 1 d . . .
C3 C 0.3680(2) 0.4163(4) 0.1833(2) 0.0459(10) Uani 1 1 d . . .
C4 C 0.3972(3) 0.4601(4) 0.1354(2) 0.0563(11) Uani 1 1 d . . .
C5 C 0.2798(3) -0.0459(4) 0.27859(18) 0.0487(2) Uani 1 1 d . . .
C6 C 0.3103(3) -0.1601(4) 0.30775(19) 0.0487(2) Uani 1 1 d . . .
H6 H 0.3505 -0.1610 0.3466 0.058 Uiso 1 1 calc R . .
C7 C 0.2793(3) -0.2728(4) 0.27747(18) 0.0487(2) Uani 1 1 d . . .
H7 H 0.3000 -0.3497 0.2960 0.058 Uiso 1 1 calc R . .
N1 N 0.4191(3) 0.4941(4) 0.0963(2) 0.0800(14) Uani 1 1 d . . .
N2 N -0.0342(3) 0.5738(5) 0.2172(3) 0.0963(16) Uani 1 1 d . . .
S1 S 0.13249(6) 0.38831(9) 0.19918(5) 0.0456(2) Uani 1 1 d . . .
S2 S 0.28287(6) 0.32124(10) 0.15939(5) 0.0463(2) Uani 1 1 d . . .
S3 S 0.31628(7) 0.09881(9) 0.31449(5) 0.0487(2) Uani 1 1 d . . .
W1 W 0.2500 0.26789(2) 0.2500 0.03472(7) Uani 1 2 d S T P

loop_
_atom_site_aniso_label
_atom_site_aniso_U_11
_atom_site_aniso_U_22
_atom_site_aniso_U_33
_atom_site_aniso_U_23
_atom_site_aniso_U_13
_atom_site_aniso_U_12
C8 0.045(2) 0.047(2) 0.050(2) -0.0061(19) 0.0147(19) -0.0035(18)
C9 0.068(3) 0.047(3) 0.064(3) -0.003(2) 0.006(2) 0.009(2)
C10 0.081(4) 0.060(3) 0.115(5) -0.007(3) 0.014(4) 0.028(3)
C11 0.104(5) 0.086(4) 0.118(6) -0.022(4) 0.042(4) 0.033(4)
C12 0.112(5) 0.097(5) 0.080(4) -0.037(4) 0.030(4) 0.014(4)
C13 0.068(3) 0.088(4) 0.055(3) -0.017(3) 0.015(2) 0.011(3)
C14 0.035(2) 0.046(2) 0.047(2) 0.0023(18) 0.0080(17) -0.0035(17)
C15 0.047(3) 0.107(4) 0.053(3) -0.015(3) 0.019(2) -0.024(3)
C16 0.062(3) 0.154(6) 0.062(3) -0.014(4) 0.028(3) -0.035(4)
C17 0.047(3) 0.127(5) 0.080(4) 0.010(3) 0.022(3) -0.025(3)
C18 0.043(3) 0.079(3) 0.079(4) 0.005(3) 0.007(2) -0.019(2)
C19 0.053(3) 0.063(3) 0.052(3) 0.000(2) 0.009(2) -0.012(2)
C20 0.040(2) 0.052(2) 0.044(2) 0.0059(18) 0.0099(18) 0.0018(18)
C21 0.052(3) 0.057(3) 0.060(3) 0.003(2) 0.020(2) 0.011(2)
C22 0.064(3) 0.072(3) 0.080(4) 0.013(3) 0.015(3) 0.025(3)
C23 0.082(4) 0.084(4) 0.074(4) 0.029(3) 0.015(3) 0.021(3)
C24 0.080(4) 0.117(5) 0.073(4) 0.048(3) 0.036(3) 0.022(4)
C25 0.056(3) 0.099(4) 0.068(3) 0.033(3) 0.028(3) 0.022(3)
C26 0.037(2) 0.039(2) 0.042(2) -0.0056(16) 0.0110(17) 0.0029(16)
C27 0.041(2) 0.062(3) 0.045(2) 0.0052(19) 0.0155(19) -0.0041(19)
C28 0.058(3) 0.085(4) 0.043(3) 0.011(2) 0.014(2) 0.001(3)
C29 0.076(4) 0.081(4) 0.044(3) -0.009(3) 0.001(2) 0.010(3)
C30 0.068(3) 0.055(3) 0.068(3) -0.022(3) -0.010(3) -0.002(2)
C31 0.060(3) 0.040(2) 0.066(3) -0.005(2) 0.003(2) -0.006(2)
C32 0.040(2) 0.041(2) 0.048(2) 0.0015(17) 0.0161(18) 0.0008(17)
C33 0.059(3) 0.048(2) 0.078(3) -0.002(2) 0.039(2) -0.002(2)
C34 0.068(3) 0.060(3) 0.103(4) 0.007(3) 0.049(3) -0.008(3)
C35 0.061(3) 0.079(4) 0.081(4) 0.010(3) 0.042(3) 0.003(3)
C36 0.057(3) 0.073(3) 0.085(4) -0.008(3) 0.040(3) 0.010(3)
C37 0.048(2) 0.050(3) 0.073(3) -0.002(2) 0.027(2) 0.003(2)
C38 0.0347(19) 0.037(2) 0.054(2) 0.0020(17) 0.0167(17) -0.0007(16)
C39 0.039(2) 0.050(2) 0.062(3) -0.007(2) 0.017(2) -0.0018(19)
C40 0.047(3) 0.058(3) 0.090(4) -0.023(3) 0.027(3) -0.003(2)
C41 0.058(3) 0.044(3) 0.121(5) 0.002(3) 0.032(3) 0.008(2)
C42 0.069(3) 0.053(3) 0.097(4) 0.023(3) 0.027(3) 0.013(3)
C43 0.060(3) 0.049(2) 0.059(3) 0.009(2) 0.020(2) 0.007(2)
N3 0.0433(19) 0.0433(18) 0.0437(19) 0.0001(14) 0.0078(15) -0.0063(15)
P1 0.0355(5) 0.0414(5) 0.0382(5) -0.0005(4) 0.0091(4) -0.0017(4)
P2 0.0353(5) 0.0346(5) 0.0414(5) -0.0005(4) 0.0128(4) -0.0018(4)
C1 0.042(2) 0.032(2) 0.066(3) -0.0057(19) 0.017(2) -0.0011(17)
C2 0.048(3) 0.052(3) 0.086(4) -0.014(2) 0.016(2) 0.008(2)
C3 0.048(2) 0.032(2) 0.066(3) 0.0050(18) 0.031(2) 0.0026(17)
C4 0.063(3) 0.032(2) 0.088(3) 0.002(2) 0.045(3) 0.005(2)
C5 0.0640(6) 0.0332(5) 0.0482(5) 0.0044(4) 0.0175(5) 0.0089(4)
C6 0.0640(6) 0.0332(5) 0.0482(5) 0.0044(4) 0.0175(5) 0.0089(4)
C7 0.0640(6) 0.0332(5) 0.0482(5) 0.0044(4) 0.0175(5) 0.0089(4)
N1 0.106(4) 0.053(2) 0.113(4) 0.012(2) 0.080(3) 0.011(2)
N2 0.063(3) 0.094(4) 0.118(4) -0.021(3) 0.011(3) 0.032(3)
S1 0.0440(6) 0.0354(5) 0.0540(6) 0.0004(4) 0.0116(5) 0.0051(4)
S2 0.0561(6) 0.0391(5) 0.0479(6) 0.0004(4) 0.0227(5) -0.0057(5)
S3 0.0640(6) 0.0332(5) 0.0482(5) 0.0044(4) 0.0175(5) 0.0089(4)
W1 0.03846(12) 0.02405(11) 0.04158(13) 0.000 0.01318(9) 0.000

loop_
_atom_type_symbol
_atom_type_description
_atom_type_scat_dispersion_real
_atom_type_scat_dispersion_imag
_atom_type_scat_source
C C 0.0033 0.0016 'International Tables Vol C Tables 4.2.6.8 and 6.1.1.4'
H H 0.0000 0.0000 'International Tables Vol C Tables 4.2.6.8 and 6.1.1.4'
N N 0.0061 0.0033 'International Tables Vol C Tables 4.2.6.8 and 6.1.1.4'
P P 0.1023 0.0942 'International Tables Vol C Tables 4.2.6.8 and 6.1.1.4'
S S 0.1246 0.1234 'International Tables Vol C Tables 4.2.6.8 and 6.1.1.4'
W W -0.8490 6.8722 'International Tables Vol C Tables 4.2.6.8 and 6.1.1.4'

loop_
_geom_angle_atom_site_label_1
_geom_angle_atom_site_label_2
_geom_angle_atom_site_label_3
_geom_angle
_geom_angle_site_symmetry_1
_geom_angle_site_symmetry_3
C9 C8 C13 118.8(4) . .
C9 C8 P1 119.3(3) . .
C13 C8 P1 121.7(3) . .
C8 C9 H9 120.0 . .
C10 C9 C8 120.1(5) . .
C10 C9 H9 120.0 . .
C9 C10 H10 119.7 . .
C11 C10 C9 120.5(5) . .
C11 C10 H10 119.7 . .
C10 C11 H11 120.0 . .
C12 C11 C10 120.0(5) . .
C12 C11 H11 120.0 . .
C11 C12 H12 119.7 . .
C11 C12 C13 120.7(6) . .
C13 C12 H12 119.7 . .
C8 C13 H13 120.1 . .
C12 C13 C8 119.7(5) . .
C12 C13 H13 120.1 . .
C15 C14 C19 119.2(4) . .
C15 C14 P1 120.7(3) . .
C19 C14 P1 120.0(3) . .
C14 C15 H15 120.0 . .
C14 C15 C16 119.9(4) . .
C16 C15 H15 120.0 . .
C15 C16 H16 119.6 . .
C17 C16 C15 120.8(5) . .
C17 C16 H16 119.6 . .
C16 C17 H17 119.8 . .
C18 C17 C16 120.4(5) . .
C18 C17 H17 119.8 . .
C17 C18 H18 119.9 . .
C17 C18 C19 120.3(5) . .
C19 C18 H18 119.9 . .
C14 C19 H19 120.3 . .
C18 C19 C14 119.5(4) . .
C18 C19 H19 120.3 . .
C21 C20 P1 119.2(3) . .
C25 C20 C21 118.9(4) . .
C25 C20 P1 121.5(3) . .
C20 C21 H21 119.9 . .
C22 C21 C20 120.2(5) . .
C22 C21 H21 119.9 . .
C21 C22 H22 119.7 . .
C23 C22 C21 120.6(5) . .
C23 C22 H22 119.7 . .
C22 C23 H23 120.1 . .
C24 C23 C22 119.7(5) . .
C24 C23 H23 120.1 . .
C23 C24 H24 119.7 . .
C23 C24 C25 120.6(5) . .
C25 C24 H24 119.7 . .
C20 C25 C24 119.9(5) . .
C20 C25 H25 120.1 . .
C24 C25 H25 120.1 . .
C27 C26 C31 119.6(4) . .
C27 C26 P2 120.5(3) . .
C31 C26 P2 119.9(3) . .
C26 C27 H27 120.1 . .
C26 C27 C28 119.7(4) . .
C28 C27 H27 120.1 . .
C27 C28 H28 120.1 . .
C29 C28 C27 119.9(5) . .
C29 C28 H28 120.1 . .
C28 C29 H29 119.7 . .
C30 C29 C28 120.7(5) . .
C30 C29 H29 119.7 . .
C29 C30 H30 119.8 . .
C29 C30 C31 120.5(5) . .
C31 C30 H30 119.8 . .
C26 C31 H31 120.2 . .
C30 C31 C26 119.6(5) . .
C30 C31 H31 120.2 . .
C33 C32 P2 120.9(3) . .
C37 C32 C33 119.0(4) . .
C37 C32 P2 120.0(3) . .
C32 C33 H33 119.7 . .
C34 C33 C32 120.6(4) . .
C34 C33 H33 119.7 . .
C33 C34 H34 120.1 . .
C35 C34 C33 119.8(5) . .
C35 C34 H34 120.1 . .
C34 C35 H35 119.9 . .
C34 C35 C36 120.3(4) . .
C36 C35 H35 119.9 . .
C35 C36 H36 120.0 . .
C35 C36 C37 120.0(5) . .
C37 C36 H36 120.0 . .
C32 C37 C36 120.4(4) . .
C32 C37 H37 119.8 . .
C36 C37 H37 119.8 . .
C39 C38 C43 118.7(4) . .
C39 C38 P2 120.3(3) . .
C43 C38 P2 121.0(3) . .
C38 C39 H39 119.9 . .
C40 C39 C38 120.3(4) . .
C40 C39 H39 119.9 . .
C39 C40 H40 120.0 . .
C41 C40 C39 120.1(5) . .
C41 C40 H40 120.0 . .
C40 C41 H41 119.7 . .
C42 C41 C40 120.6(5) . .
C42 C41 H41 119.7 . .
C41 C42 H42 120.1 . .
C41 C42 C43 119.8(5) . .
C43 C42 H42 120.1 . .
C38 C43 H43 119.8 . .
C42 C43 C38 120.5(5) . .
C42 C43 H43 119.8 . .
P1 N3 P2 142.4(2) . .
C8 P1 C20 108.8(2) . .
C14 P1 C8 106.51(19) . .
C14 P1 C20 107.23(18) . .
N3 P1 C8 110.28(19) . .
N3 P1 C14 109.66(18) . .
N3 P1 C20 114.09(19) . .
C26 P2 C32 107.45(18) . .
C26 P2 C38 106.78(18) . .
C32 P2 C38 105.89(18) . .
N3 P2 C26 106.99(17) . .
N3 P2 C32 113.06(18) . .
N3 P2 C38 116.22(18) . .
C2 C1 S1 116.4(4) . .
C3 C1 C2 122.3(4) 2 .
C3 C1 S1 121.2(3) 2 .
N2 C2 C1 178.9(6) . .
C1 C3 C4 122.6(4) 2 .
C1 C3 S2 121.0(3) 2 .
C4 C3 S2 116.4(3) . .
N1 C4 C3 178.5(6) . .
C5 C5 C6 120.2(2) 2 .
C5 C5 S3 119.28(13) 2 .
C6 C5 S3 120.5(3) . .
C5 C6 H6 120.8 . .
C7 C6 C5 118.4(4) . .
C7 C6 H6 120.8 . .
C6 C7 H7 119.3 . .
C7 C7 C6 121.3(2) 2 .
C7 C7 H7 119.3 2 .
C1 S1 W1 107.74(15) . .
C3 S2 W1 107.48(15) . .
C5 S3 W1 109.84(14) . .
S1 W1 S1 115.57(5) 2 .
S1 W1 S2 83.07(4) 2 2
S1 W1 S2 83.07(4) . .
S1 W1 S2 82.48(4) . 2
S1 W1 S2 82.47(4) 2 .
S2 W1 S2 152.70(5) 2 .
S3 W1 S1 151.44(4) . .
S3 W1 S1 85.86(4) . 2
S3 W1 S1 151.44(4) 2 2
S3 W1 S1 85.86(4) 2 .
S3 W1 S2 120.08(4) . .
S3 W1 S2 81.70(4) . 2
S3 W1 S2 81.70(4) 2 .
S3 W1 S2 120.08(4) 2 2
S3 W1 S3 81.75(5) . 2

loop_
_geom_bond_atom_site_label_1
_geom_bond_atom_site_label_2
_geom_bond_distance
_geom_bond_site_symmetry_2
C8 C9 1.383(6) .
C8 C13 1.386(6) .
C8 P1 1.790(4) .
C9 H9 0.9300 .
C9 C10 1.377(7) .
C10 H10 0.9300 .
C10 C11 1.362(8) .
C11 H11 0.9300 .
C11 C12 1.354(8) .
C12 H12 0.9300 .
C12 C13 1.383(7) .
C13 H13 0.9300 .
C14 C15 1.362(6) .
C14 C19 1.386(6) .
C14 P1 1.790(4) .
C15 H15 0.9300 .
C15 C16 1.377(6) .
C16 H16 0.9300 .
C16 C17 1.347(8) .
C17 H17 0.9300 .
C17 C18 1.347(8) .
C18 H18 0.9300 .
C18 C19 1.384(6) .
C19 H19 0.9300 .
C20 C21 1.377(6) .
C20 C25 1.370(6) .
C20 P1 1.799(4) .
C21 H21 0.9300 .
C21 C22 1.371(6) .
C22 H22 0.9300 .
C22 C23 1.354(8) .
C23 H23 0.9300 .
C23 C24 1.354(7) .
C24 H24 0.9300 .
C24 C25 1.381(7) .
C25 H25 0.9300 .
C26 C27 1.373(5) .
C26 C31 1.389(5) .
C26 P2 1.791(4) .
C27 H27 0.9300 .
C27 C28 1.380(6) .
C28 H28 0.9300 .
C28 C29 1.362(7) .
C29 H29 0.9300 .
C29 C30 1.357(7) .
C30 H30 0.9300 .
C30 C31 1.365(6) .
C31 H31 0.9300 .
C32 C33 1.389(6) .
C32 C37 1.371(6) .
C32 P2 1.794(4) .
C33 H33 0.9300 .
C33 C34 1.372(6) .
C34 H34 0.9300 .
C34 C35 1.370(7) .
C35 H35 0.9300 .
C35 C36 1.371(7) .
C36 H36 0.9300 .
C36 C37 1.379(6) .
C37 H37 0.9300 .
C38 C39 1.385(6) .
C38 C43 1.386(6) .
C38 P2 1.794(4) .
C39 H39 0.9300 .
C39 C40 1.376(6) .
C40 H40 0.9300 .
C40 C41 1.365(7) .
C41 H41 0.9300 .
C41 C42 1.362(7) .
C42 H42 0.9300 .
C42 C43 1.378(6) .
C43 H43 0.9300 .
N3 P1 1.569(3) .
N3 P2 1.573(3) .
C1 C2 1.432(6) .
C1 C3 1.347(6) 2
C1 S1 1.726(4) .
C2 N2 1.129(6) .
C3 C1 1.347(6) 2
C3 C4 1.425(6) .
C3 S2 1.736(4) .
C4 N1 1.137(5) .
C5 C5 1.372(8) 2
C5 C6 1.392(5) .
C5 S3 1.747(4) .
C6 H6 0.9300 .
C6 C7 1.389(5) .
C7 C7 1.331(8) 2
C7 H7 0.9300 .
S1 W1 2.3786(10) .
S2 W1 2.3801(11) .
S3 W1 2.3543(10) .
W1 S1 2.3786(10) 2
W1 S2 2.3800(11) 2
W1 S3 2.3543(10) 2

loop_
_geom_torsion_atom_site_label_1
_geom_torsion_atom_site_label_2
_geom_torsion_atom_site_label_3
_geom_torsion_atom_site_label_4
_geom_torsion
_geom_torsion_site_symmetry_1
_geom_torsion_site_symmetry_4
C8 C9 C10 C11 2.7(9) . .
C9 C8 C13 C12 0.8(8) . .
C9 C8 P1 C14 96.4(4) . .
C9 C8 P1 C20 -148.3(4) . .
C9 C8 P1 N3 -22.5(4) . .
C9 C10 C11 C12 0.6(11) . .
C10 C11 C12 C13 -3.3(11) . .
C11 C12 C13 C8 2.5(10) . .
C13 C8 C9 C10 -3.4(8) . .
C13 C8 P1 C14 -78.2(4) . .
C13 C8 P1 C20 37.0(5) . .
C13 C8 P1 N3 162.8(4) . .
C14 C15 C16 C17 -0.2(10) . .
C15 C14 C19 C18 -1.7(7) . .
C15 C14 P1 C8 -122.7(4) . .
C15 C14 P1 C20 121.0(4) . .
C15 C14 P1 N3 -3.4(4) . .
C15 C16 C17 C18 -0.9(10) . .
C16 C17 C18 C19 0.7(9) . .
C17 C18 C19 C14 0.6(8) . .
C19 C14 C15 C16 1.5(8) . .
C19 C14 P1 C8 54.6(4) . .
C19 C14 P1 C20 -61.7(4) . .
C19 C14 P1 N3 173.9(3) . .
C20 C21 C22 C23 -0.2(8) . .
C21 C20 C25 C24 0.0(8) . .
C21 C20 P1 C8 -146.5(4) . .
C21 C20 P1 C14 -31.7(4) . .
C21 C20 P1 N3 89.9(4) . .
C21 C22 C23 C24 -0.6(9) . .
C22 C23 C24 C25 1.0(10) . .
C23 C24 C25 C20 -0.8(10) . .
C25 C20 C21 C22 0.5(7) . .
C25 C20 P1 C8 40.8(5) . .
C25 C20 P1 C14 155.6(4) . .
C25 C20 P1 N3 -82.8(5) . .
C26 C27 C28 C29 -0.1(7) . .
C27 C26 C31 C30 1.4(7) . .
C27 C26 P2 C32 134.0(3) . .
C27 C26 P2 C38 -112.8(3) . .
C27 C26 P2 N3 12.3(4) . .
C27 C28 C29 C30 0.8(8) . .
C28 C29 C30 C31 -0.3(8) . .
C29 C30 C31 C26 -0.8(8) . .
C31 C26 C27 C28 -1.0(6) . .
C31 C26 P2 C32 -47.4(4) . .
C31 C26 P2 C38 65.9(4) . .
C31 C26 P2 N3 -169.1(3) . .
C32 C33 C34 C35 -0.6(8) . .
C33 C32 C37 C36 0.2(7) . .
C33 C32 P2 C26 81.3(4) . .
C33 C32 P2 C38 -32.6(4) . .
C33 C32 P2 N3 -160.9(3) . .
C33 C34 C35 C36 0.5(8) . .
C34 C35 C36 C37 -0.1(8) . .
C35 C36 C37 C32 -0.3(8) . .
C37 C32 C33 C34 0.2(7) . .
C37 C32 P2 C26 -94.7(4) . .
C37 C32 P2 C38 151.5(3) . .
C37 C32 P2 N3 23.1(4) . .
C38 C39 C40 C41 -0.7(6) . .
C39 C38 C43 C42 -1.8(6) . .
C39 C38 P2 C26 19.5(4) . .
C39 C38 P2 C32 133.8(3) . .
C39 C38 P2 N3 -99.7(3) . .
C39 C40 C41 C42 -0.7(7) . .
C40 C41 C42 C43 0.8(8) . .
C41 C42 C43 C38 0.5(7) . .
C43 C38 C39 C40 1.9(6) . .
C43 C38 P2 C26 -159.7(3) . .
C43 C38 P2 C32 -45.4(4) . .
C43 C38 P2 N3 81.0(4) . .
P1 C8 C9 C10 -178.2(4) . .
P1 C8 C13 C12 175.5(5) . .
P1 C14 C15 C16 178.7(5) . .
P1 C14 C19 C18 -178.9(4) . .
P1 C20 C21 C22 -172.4(4) . .
P1 C20 C25 C24 172.8(5) . .
P1 N3 P2 C26 179.6(3) . .
P1 N3 P2 C32 61.5(4) . .
P1 N3 P2 C38 -61.2(4) . .
P2 C26 C27 C28 177.6(3) . .
P2 C26 C31 C30 -177.2(4) . .
P2 C32 C33 C34 -175.8(4) . .
P2 C32 C37 C36 176.3(4) . .
P2 C38 C39 C40 -177.3(3) . .
P2 C38 C43 C42 177.4(4) . .
P2 N3 P1 C8 -112.7(4) . .
P2 N3 P1 C14 130.3(4) . .
P2 N3 P1 C20 10.0(4) . .
C1 C3 S2 W1 1.7(4) 2 .
C2 C1 S1 W1 -178.8(3) . .
C3 C1 S1 W1 -1.0(4) 2 .
C4 C3 S2 W1 -179.3(3) . .
C5 C5 C6 C7 0.3(8) 2 .
C5 C5 S3 W1 -0.8(5) 2 .
C5 C6 C7 C7 -1.4(8) . 2
C6 C5 S3 W1 179.6(3) . .
S3 C5 C6 C7 179.9(3) . .
